data_4025826
loop_
_publ_author_name
'Stephen G. Davies'
'Ai M. Fletcher'
'Wataru Kurosawa'
'James A. Lee'
'Giovanna Poce'
'Paul M. Roberts'
'James E. Thomson'
'David M. Williamson'

_publ_contact_author_address
;Department of Chemistry
Chemistry Research Laboratory
University of Oxford
Mansfield Road
Oxford
OX1 3TA, U.K.
;
_publ_contact_author_email steve.davies@chem.ox.ac.uk
_publ_contact_author_fax '+44 1865 275633'
_publ_contact_author_name 'Stephen G. Davies'
_publ_contact_author_phone '+44 1865 275695'
_publ_section_title
;
 One-Pot Conversions of Olefins to Cyclic Carbonates and Secondary Allylic
 and Homoallylic Amines to Cyclic Carbamates
;
_journal_name_full 'Journal of Organic Chemistry'
_journal_page_first 7745
_journal_page_last 7756
_journal_paper_doi 10.1021/jo101614f
_journal_volume 75
_journal_year 2010
_chemical_formula_moiety 'C26 H27 N1 O3'
_chemical_formula_sum 'C26 H27 N O3'
_chemical_formula_weight 401.51
_space_group_IT_number 2
_symmetry_cell_setting triclinic
_symmetry_Int_Tables_number 2
_symmetry_space_group_name_Hall '-P 1'
_symmetry_space_group_name_H-M 'P -1'
_atom_sites_solution_hydrogens geom
_atom_sites_solution_primary direct
_audit_creation_date 10-07-20
_audit_creation_method CRYSTALS_ver_12.84
_cell_angle_alpha 85.2408(11)
_cell_angle_beta 83.4949(12)
_cell_angle_gamma 66.4693(13)
_cell_formula_units_Z 2
_cell_length_a 8.7549(2)
_cell_length_b 9.8380(3)
_cell_length_c 14.0722(5)
_cell_measurement_reflns_used 4622
_cell_measurement_temperature 150
_cell_measurement_theta_max 27
_cell_measurement_theta_min 5
_cell_volume 1103.16(6)
_computing_cell_refinement 'DENZO/SCALEPACK (Otwinowski & Minor, 1997)'
_computing_data_collection 'COLLECT (Nonius, 1997-2001).'
_computing_data_reduction 'DENZO/SCALEPACK (Otwinowski & Minor, 1997)'
_computing_molecular_graphics 'CAMERON (Watkin et al., 1996)'
_computing_publication_material 'CRYSTALS (Betteridge et al., 2003)'
_computing_structure_refinement 'CRYSTALS (Betteridge et al., 2003)'
_computing_structure_solution 'SIR92 (Altomare et al., 1994)'
_diffrn_ambient_temperature 150
_diffrn_measured_fraction_theta_full 0.990
_diffrn_measured_fraction_theta_max 0.984
_diffrn_measurement_device_type 'Nonius KappaCCD'
_diffrn_measurement_method \w
_diffrn_radiation_monochromator graphite
_diffrn_radiation_type 'Mo K\a'
_diffrn_radiation_wavelength 0.71073
_diffrn_reflns_av_R_equivalents 0.021
_diffrn_reflns_limit_h_max 11
_diffrn_reflns_limit_h_min -11
_diffrn_reflns_limit_k_max 12
_diffrn_reflns_limit_k_min -12
_diffrn_reflns_limit_l_max 18
_diffrn_reflns_limit_l_min -17
_diffrn_reflns_number 8336
_diffrn_reflns_theta_full 26.053
_diffrn_reflns_theta_max 27.424
_diffrn_reflns_theta_min 5.100
_diffrn_standards_number 0
_exptl_absorpt_coefficient_mu 0.078
_exptl_absorpt_correction_T_max 0.98
_exptl_absorpt_correction_T_min 0.98
_exptl_absorpt_correction_type multi-scan
_exptl_absorpt_process_details 'DENZO/SCALEPACK (Otwinowski & Minor, 1997)'
_exptl_crystal_colour colourless
_exptl_crystal_density_diffrn 1.209
_exptl_crystal_description block
_exptl_crystal_F_000 428
_exptl_crystal_size_max 0.27
_exptl_crystal_size_mid 0.24
_exptl_crystal_size_min 0.21
_refine_diff_density_max 0.29
_refine_diff_density_min -0.30
_refine_ls_extinction_method None
_refine_ls_goodness_of_fit_ref 0.9639
_refine_ls_hydrogen_treatment constr
_refine_ls_matrix_type full
_refine_ls_number_parameters 271
_refine_ls_number_reflns 4962
_refine_ls_number_restraints 0
_refine_ls_R_factor_all 0.0632
_refine_ls_R_factor_gt 0.0632
_refine_ls_shift/su_max 0.000213
_refine_ls_structure_factor_coef Fsqd
_refine_ls_weighting_details
;
 Method= Modified Sheldrick 
 w=1/[\s^2^(F^2^) + ( 0.04P)^2^ + 0.17P] 
 ,where P=(max(Fo^2^,0) + 2Fc^2^)/3 
;
_refine_ls_weighting_scheme calc
_refine_ls_wR_factor_all 0.1000
_refine_ls_wR_factor_gt 0.1000
_refine_ls_wR_factor_ref 0.1000
_reflns_limit_h_max 11
_reflns_limit_h_min -11
_reflns_limit_k_max 12
_reflns_limit_k_min -12
_reflns_limit_l_max 18
_reflns_limit_l_min 0
_reflns_number_gt 4962
_reflns_number_total 4962
_reflns_threshold_expression I>-3.0\s(I)
_oxford_diffrn_Wilson_B_factor 2.54
_oxford_diffrn_Wilson_scale 1.02
_oxford_refine_ls_scale 1.007(3)
_cod_data_source_file jo101614f_si_004.cif
_cod_data_source_block CRYSTALS_cif
_cod_original_formula_sum 'C26 H27 N1 O3'
_cod_database_code 4025826

loop_
_symmetry_equiv_pos_as_xyz
x,y,z
-x,-y,-z

loop_
_atom_site_label
_atom_site_type_symbol
_atom_site_fract_x
_atom_site_fract_y
_atom_site_fract_z
_atom_site_U_iso_or_equiv
_atom_site_occupancy
_atom_site_adp_type
_atom_site_refinement_flags_posn
_atom_site_refinement_flags_adp
_atom_site_refinement_flags_occupancy
_atom_site_disorder_assembly
_atom_site_disorder_group
_atom_site_attached_hydrogens
C1 C 0.13186(14) 0.32897(12) 0.26176(8) 0.0237 1.0000 Uani . . . . . .
C2 C 0.05132(14) 0.35239(13) 0.36420(8) 0.0252 1.0000 Uani . . . . . .
C3 C -0.01634(15) 0.23667(14) 0.40995(8) 0.0283 1.0000 Uani . . . . . .
O4 O 0.02115(11) 0.23284(10) 0.50993(6) 0.0325 1.0000 Uani . . . . . .
C5 C 0.13961(15) 0.28502(13) 0.51355(9) 0.0300 1.0000 Uani . . . . . .
O6 O 0.17504(11) 0.34291(10) 0.42826(6) 0.0316 1.0000 Uani . . . . . .
O7 O 0.20526(12) 0.28244(10) 0.58438(6) 0.0400 1.0000 Uani . . . . . .
C8 C 0.07596(19) 0.08118(14) 0.37482(9) 0.0393 1.0000 Uani . . . . . .
C9 C -0.20375(17) 0.28911(17) 0.41052(10) 0.0409 1.0000 Uani . . . . . .
N10 N 0.23263(11) 0.41858(10) 0.23789(7) 0.0241 1.0000 Uani . . . . . .
C11 C 0.34331(14) 0.37143(13) 0.15011(8) 0.0270 1.0000 Uani . . . . . .
C12 C 0.48423(14) 0.22126(13) 0.16005(9) 0.0272 1.0000 Uani . . . . . .
C13 C 0.56181(15) 0.17362(14) 0.24452(10) 0.0337 1.0000 Uani . . . . . .
C14 C 0.70010(17) 0.03966(16) 0.24956(12) 0.0461 1.0000 Uani . . . . . .
C15 C 0.76069(18) -0.04677(16) 0.17038(14) 0.0526 1.0000 Uani . . . . . .
C16 C 0.68376(19) -0.00144(17) 0.08695(13) 0.0509 1.0000 Uani . . . . . .
C17 C 0.54577(17) 0.13195(15) 0.08141(10) 0.0384 1.0000 Uani . . . . . .
C18 C 0.14121(14) 0.58087(12) 0.23453(9) 0.0272 1.0000 Uani . . . . . .
C19 C 0.25667(14) 0.65578(13) 0.25020(9) 0.0272 1.0000 Uani . . . . . .
C20 C 0.27119(15) 0.76835(13) 0.18800(9) 0.0311 1.0000 Uani . . . . . .
C21 C 0.37799(16) 0.83586(14) 0.20438(10) 0.0357 1.0000 Uani . . . . . .
C22 C 0.47008(16) 0.79232(15) 0.28328(10) 0.0375 1.0000 Uani . . . . . .
C23 C 0.45571(16) 0.68056(15) 0.34590(10) 0.0367 1.0000 Uani . . . . . .
C24 C 0.35044(16) 0.61304(14) 0.32909(9) 0.0324 1.0000 Uani . . . . . .
C25 C 0.00194(14) 0.34830(12) 0.19249(8) 0.0240 1.0000 Uani . . . . . .
C26 C 0.03277(15) 0.23707(13) 0.12896(8) 0.0288 1.0000 Uani . . . . . .
C27 C -0.08180(16) 0.24910(15) 0.06495(9) 0.0336 1.0000 Uani . . . . . .
C28 C -0.22943(16) 0.37374(15) 0.06314(9) 0.0330 1.0000 Uani . . . . . .
C29 C -0.26184(15) 0.48612(14) 0.12526(9) 0.0327 1.0000 Uani . . . . . .
C30 C -0.14728(15) 0.47373(13) 0.18934(9) 0.0291 1.0000 Uani . . . . . .
H11 H 0.2144 0.2222 0.2604 0.0272 1.0000 Uiso R . . . . .
H21 H -0.0404 0.4540 0.3690 0.0313 1.0000 Uiso R . . . . .
H81 H 0.0375 0.0131 0.4148 0.0591 1.0000 Uiso R . . . . .
H82 H 0.1995 0.0490 0.3782 0.0585 1.0000 Uiso R . . . . .
H83 H 0.0532 0.0773 0.3081 0.0584 1.0000 Uiso R . . . . .
H91 H -0.2408 0.2178 0.4487 0.0667 1.0000 Uiso R . . . . .
H92 H -0.2588 0.3883 0.4380 0.0672 1.0000 Uiso R . . . . .
H93 H -0.2311 0.2943 0.3449 0.0663 1.0000 Uiso R . . . . .
H111 H 0.3943 0.4470 0.1335 0.0311 1.0000 Uiso R . . . . .
H112 H 0.2778 0.3717 0.0950 0.0303 1.0000 Uiso R . . . . .
H131 H 0.5170 0.2362 0.3002 0.0403 1.0000 Uiso R . . . . .
H141 H 0.7523 0.0074 0.3096 0.0572 1.0000 Uiso R . . . . .
H151 H 0.8576 -0.1407 0.1743 0.0596 1.0000 Uiso R . . . . .
H161 H 0.7260 -0.0639 0.0322 0.0598 1.0000 Uiso R . . . . .
H171 H 0.4891 0.1652 0.0221 0.0496 1.0000 Uiso R . . . . .
H181 H 0.0484 0.6077 0.2871 0.0328 1.0000 Uiso R . . . . .
H182 H 0.0919 0.6169 0.1712 0.0325 1.0000 Uiso R . . . . .
H201 H 0.2057 0.7997 0.1324 0.0362 1.0000 Uiso R . . . . .
H211 H 0.3905 0.9137 0.1602 0.0427 1.0000 Uiso R . . . . .
H221 H 0.5458 0.8372 0.2944 0.0458 1.0000 Uiso R . . . . .
H231 H 0.5206 0.6487 0.4022 0.0451 1.0000 Uiso R . . . . .
H241 H 0.3407 0.5342 0.3729 0.0400 1.0000 Uiso R . . . . .
H261 H 0.1371 0.1484 0.1302 0.0356 1.0000 Uiso R . . . . .
H271 H -0.0582 0.1696 0.0219 0.0420 1.0000 Uiso R . . . . .
H281 H -0.3110 0.3831 0.0178 0.0415 1.0000 Uiso R . . . . .
H291 H -0.3667 0.5739 0.1249 0.0391 1.0000 Uiso R . . . . .
H301 H -0.1714 0.5525 0.2336 0.0336 1.0000 Uiso R . . . . .

loop_
_atom_site_aniso_label
_atom_site_aniso_U_11
_atom_site_aniso_U_22
_atom_site_aniso_U_33
_atom_site_aniso_U_23
_atom_site_aniso_U_13
_atom_site_aniso_U_12
C1 0.0227(6) 0.0222(6) 0.0256(6) -0.0005(4) -0.0007(4) -0.0088(5)
C2 0.0262(6) 0.0260(6) 0.0249(6) -0.0016(5) -0.0035(5) -0.0114(5)
C3 0.0336(7) 0.0326(7) 0.0212(6) -0.0002(5) -0.0004(5) -0.0166(5)
O4 0.0388(5) 0.0391(5) 0.0233(4) 0.0011(4) -0.0015(4) -0.0200(4)
C5 0.0321(7) 0.0287(6) 0.0272(7) -0.0025(5) -0.0016(5) -0.0100(5)
O6 0.0369(5) 0.0402(5) 0.0249(4) 0.0014(4) -0.0062(4) -0.0222(4)
O7 0.0448(6) 0.0473(6) 0.0291(5) -0.0019(4) -0.0100(4) -0.0175(5)
C8 0.0562(9) 0.0310(7) 0.0334(7) -0.0018(5) 0.0057(6) -0.0224(7)
C9 0.0359(8) 0.0552(9) 0.0371(8) 0.0022(6) -0.0005(6) -0.0252(7)
N10 0.0222(5) 0.0217(5) 0.0276(5) -0.0005(4) 0.0012(4) -0.0089(4)
C11 0.0257(6) 0.0285(6) 0.0259(6) 0.0000(5) 0.0008(5) -0.0108(5)
C12 0.0222(6) 0.0251(6) 0.0358(7) -0.0031(5) 0.0039(5) -0.0122(5)
C13 0.0280(7) 0.0308(7) 0.0424(8) 0.0002(5) -0.0042(5) -0.0116(6)
C14 0.0311(7) 0.0365(8) 0.0694(11) 0.0102(7) -0.0111(7) -0.0126(6)
C15 0.0286(8) 0.0271(7) 0.0946(13) -0.0053(8) 0.0067(8) -0.0057(6)
C16 0.0380(8) 0.0384(8) 0.0744(11) -0.0237(8) 0.0197(8) -0.0154(7)
C17 0.0354(7) 0.0375(7) 0.0446(8) -0.0113(6) 0.0096(6) -0.0185(6)
C18 0.0246(6) 0.0230(6) 0.0322(6) -0.0001(5) -0.0011(5) -0.0080(5)
C19 0.0232(6) 0.0230(6) 0.0332(7) -0.0049(5) 0.0026(5) -0.0072(5)
C20 0.0301(7) 0.0238(6) 0.0362(7) -0.0009(5) 0.0003(5) -0.0081(5)
C21 0.0344(7) 0.0242(6) 0.0476(8) -0.0032(5) 0.0067(6) -0.0131(6)
C22 0.0309(7) 0.0327(7) 0.0524(9) -0.0140(6) 0.0045(6) -0.0160(6)
C23 0.0329(7) 0.0390(7) 0.0396(8) -0.0083(6) -0.0029(6) -0.0143(6)
C24 0.0345(7) 0.0321(7) 0.0321(7) -0.0018(5) -0.0008(5) -0.0151(6)
C25 0.0234(6) 0.0263(6) 0.0231(6) 0.0012(4) 0.0010(4) -0.0118(5)
C26 0.0266(6) 0.0284(6) 0.0290(6) -0.0023(5) -0.0013(5) -0.0085(5)
C27 0.0374(7) 0.0369(7) 0.0288(7) -0.0060(5) -0.0018(5) -0.0165(6)
C28 0.0317(7) 0.0416(8) 0.0296(7) 0.0034(5) -0.0062(5) -0.0184(6)
C29 0.0252(6) 0.0329(7) 0.0373(7) 0.0027(5) -0.0045(5) -0.0091(5)
C30 0.0269(6) 0.0282(6) 0.0313(7) -0.0019(5) -0.0016(5) -0.0101(5)

loop_
_atom_type_symbol
_atom_type_scat_dispersion_real
_atom_type_scat_dispersion_imag
_atom_type_scat_Cromer_Mann_a1
_atom_type_scat_Cromer_Mann_b1
_atom_type_scat_Cromer_Mann_a2
_atom_type_scat_Cromer_Mann_b2
_atom_type_scat_Cromer_Mann_a3
_atom_type_scat_Cromer_Mann_b3
_atom_type_scat_Cromer_Mann_a4
_atom_type_scat_Cromer_Mann_b4
_atom_type_scat_Cromer_Mann_c
_atom_type_scat_source
C 0.0033 0.0016 2.3100 20.8439 1.0200 10.2075 1.5886 0.5687 0.8650 51.6512 0.2156 'International Tables Vol C 4.2.6.8 and 6.1.1.4'
H 0.0000 0.0000 0.4930 10.5109 0.3229 26.1257 0.1402 3.1424 0.0408 57.7998 0.0030 'International Tables Vol C 4.2.6.8 and 6.1.1.4'
N 0.0061 0.0033 12.2126 0.0057 3.1322 9.8933 2.0125 28.9975 1.1663 0.5826 -11.5290 'International Tables Vol C 4.2.6.8 and 6.1.1.4'
O 0.0106 0.0060 3.0485 13.2771 2.2868 5.7011 1.5463 0.3239 0.8670 32.9089 0.2508 'International Tables Vol C 4.2.6.8 and 6.1.1.4'

loop_
_geom_angle_atom_site_label_1
_geom_angle_site_symmetry_1
_geom_angle_atom_site_label_2
_geom_angle_site_symmetry_2
_geom_angle_atom_site_label_3
_geom_angle_site_symmetry_3
_geom_angle
_geom_angle_publ_flag
C2 . C1 . N10 . 110.86(9) yes
C2 . C1 . C25 . 110.68(9) yes
N10 . C1 . C25 . 115.62(9) yes
C2 . C1 . H11 . 105.9 no
N10 . C1 . H11 . 105.6 no
C25 . C1 . H11 . 107.5 no
C1 . C2 . C3 . 117.19(9) yes
C1 . C2 . O6 . 109.78(9) yes
C3 . C2 . O6 . 102.74(9) yes
C1 . C2 . H21 . 110.0 no
C3 . C2 . H21 . 109.1 no
O6 . C2 . H21 . 107.5 no
C2 . C3 . O4 . 100.32(9) yes
C2 . C3 . C8 . 115.22(10) yes
O4 . C3 . C8 . 107.00(10) yes
C2 . C3 . C9 . 113.20(10) yes
O4 . C3 . C9 . 107.12(10) yes
C8 . C3 . C9 . 112.68(11) yes
C3 . O4 . C5 . 109.93(9) yes
O4 . C5 . O6 . 111.74(10) yes
O4 . C5 . O7 . 124.36(11) yes
O6 . C5 . O7 . 123.90(12) yes
C2 . O6 . C5 . 108.73(9) yes
C3 . C8 . H81 . 109.4 no
C3 . C8 . H82 . 110.1 no
H81 . C8 . H82 . 109.2 no
C3 . C8 . H83 . 110.2 no
H81 . C8 . H83 . 108.4 no
H82 . C8 . H83 . 109.5 no
C3 . C9 . H91 . 109.3 no
C3 . C9 . H92 . 109.7 no
H91 . C9 . H92 . 110.1 no
C3 . C9 . H93 . 108.3 no
H91 . C9 . H93 . 109.5 no
H92 . C9 . H93 . 109.9 no
C1 . N10 . C11 . 111.77(9) yes
C1 . N10 . C18 . 116.72(9) yes
C11 . N10 . C18 . 110.26(9) yes
N10 . C11 . C12 . 113.95(9) yes
N10 . C11 . H111 . 106.7 no
C12 . C11 . H111 . 107.8 no
N10 . C11 . H112 . 111.0 no
C12 . C11 . H112 . 109.2 no
H111 . C11 . H112 . 107.9 no
C11 . C12 . C13 . 121.38(11) yes
C11 . C12 . C17 . 119.62(11) yes
C13 . C12 . C17 . 118.86(12) yes
C12 . C13 . C14 . 120.32(13) yes
C12 . C13 . H131 . 118.7 no
C14 . C13 . H131 . 121.0 no
C13 . C14 . C15 . 120.01(14) yes
C13 . C14 . H141 . 119.2 no
C15 . C14 . H141 . 120.7 no
C14 . C15 . C16 . 120.10(14) yes
C14 . C15 . H151 . 119.7 no
C16 . C15 . H151 . 120.2 no
C15 . C16 . C17 . 120.22(14) yes
C15 . C16 . H161 . 119.4 no
C17 . C16 . H161 . 120.4 no
C12 . C17 . C16 . 120.49(14) yes
C12 . C17 . H171 . 118.6 no
C16 . C17 . H171 . 120.9 no
N10 . C18 . C19 . 110.16(9) yes
N10 . C18 . H181 . 108.5 no
C19 . C18 . H181 . 108.6 no
N10 . C18 . H182 . 110.8 no
C19 . C18 . H182 . 109.8 no
H181 . C18 . H182 . 108.9 no
C18 . C19 . C20 . 121.72(11) yes
C18 . C19 . C24 . 119.76(11) yes
C20 . C19 . C24 . 118.52(11) yes
C19 . C20 . C21 . 120.51(12) yes
C19 . C20 . H201 . 119.4 no
C21 . C20 . H201 . 120.1 no
C20 . C21 . C22 . 120.26(12) yes
C20 . C21 . H211 . 120.9 no
C22 . C21 . H211 . 118.8 no
C21 . C22 . C23 . 119.57(12) yes
C21 . C22 . H221 . 120.7 no
C23 . C22 . H221 . 119.7 no
C22 . C23 . C24 . 120.04(12) yes
C22 . C23 . H231 . 120.3 no
C24 . C23 . H231 . 119.7 no
C19 . C24 . C23 . 121.10(12) yes
C19 . C24 . H241 . 118.8 no
C23 . C24 . H241 . 120.1 no
C1 . C25 . C26 . 119.09(10) yes
C1 . C25 . C30 . 122.81(10) yes
C26 . C25 . C30 . 118.10(11) yes
C25 . C26 . C27 . 121.27(11) yes
C25 . C26 . H261 . 119.1 no
C27 . C26 . H261 . 119.6 no
C26 . C27 . C28 . 119.88(12) yes
C26 . C27 . H271 . 119.8 no
C28 . C27 . H271 . 120.3 no
C27 . C28 . C29 . 119.73(11) yes
C27 . C28 . H281 . 120.3 no
C29 . C28 . H281 . 120.0 no
C28 . C29 . C30 . 120.30(11) yes
C28 . C29 . H291 . 120.1 no
C30 . C29 . H291 . 119.6 no
C25 . C30 . C29 . 120.72(11) yes
C25 . C30 . H301 . 119.3 no
C29 . C30 . H301 . 120.0 no

loop_
_geom_bond_atom_site_label_1
_geom_bond_site_symmetry_1
_geom_bond_atom_site_label_2
_geom_bond_site_symmetry_2
_geom_bond_distance
_geom_bond_publ_flag
C1 . C2 . 1.5243(16) yes
C1 . N10 . 1.4741(14) yes
C1 . C25 . 1.5257(15) yes
C1 . H11 . 1.010 no
C2 . C3 . 1.5466(16) yes
C2 . O6 . 1.4565(13) yes
C2 . H21 . 1.003 no
C3 . O4 . 1.4747(14) yes
C3 . C8 . 1.5118(18) yes
C3 . C9 . 1.5100(18) yes
O4 . C5 . 1.3354(15) yes
C5 . O6 . 1.3432(14) yes
C5 . O7 . 1.1993(14) yes
C8 . H81 . 0.977 no
C8 . H82 . 1.004 no
C8 . H83 . 0.988 no
C9 . H91 . 0.983 no
C9 . H92 . 0.989 no
C9 . H93 . 0.972 no
N10 . C11 . 1.4647(14) yes
N10 . C18 . 1.4724(14) yes
C11 . C12 . 1.5078(16) yes
C11 . H111 . 1.009 no
C11 . H112 . 1.014 no
C12 . C13 . 1.3894(17) yes
C12 . C17 . 1.3912(17) yes
C13 . C14 . 1.3920(18) yes
C13 . H131 . 0.983 no
C14 . C15 . 1.382(2) yes
C14 . H141 . 0.975 no
C15 . C16 . 1.372(2) yes
C15 . H151 . 0.977 no
C16 . C17 . 1.388(2) yes
C16 . H161 . 0.970 no
C17 . H171 . 0.985 no
C18 . C19 . 1.5118(16) yes
C18 . H181 . 1.001 no
C18 . H182 . 1.010 no
C19 . C20 . 1.3910(17) yes
C19 . C24 . 1.3917(17) yes
C20 . C21 . 1.3924(18) yes
C20 . H201 . 0.977 no
C21 . C22 . 1.3836(19) yes
C21 . H211 . 0.979 no
C22 . C23 . 1.3878(19) yes
C22 . H221 . 0.963 no
C23 . C24 . 1.3822(18) yes
C23 . H231 . 0.983 no
C24 . H241 . 0.975 no
C25 . C26 . 1.3933(16) yes
C25 . C30 . 1.3957(16) yes
C26 . C27 . 1.3870(17) yes
C26 . H261 . 0.980 no
C27 . C28 . 1.3826(18) yes
C27 . H271 . 0.971 no
C28 . C29 . 1.3860(18) yes
C28 . H281 . 0.983 no
C29 . C30 . 1.3867(17) yes
C29 . H291 . 0.978 no
C30 . H301 . 0.976 no
